data_2010561
loop_
_publ_author_name
'Baouid, A.'
'Hasnaoui, H.'
'Benharref, A.'
'Aatif, A.'
'Essaber, M.'
'Lavergne, J. P.'
'Pierrot, M.'

_publ_section_title
3,3'-Dimesityl-7-methyl-9a-phenyl-4,4',5,5',6,8,9,9a-octahydro-7<i>H</i>-1,2,4-oxadiazolo[4,5-<i>d</i>][1,4]diazepine-8-spiro-5'-isoxazole
_journal_issue 1
_journal_name_full 'Acta Crystallographica Section C'
_journal_page_first e25
_journal_page_last e26
_journal_paper_doi 10.1107/S0108270199016091
_journal_volume 56
_journal_year 2000
_chemical_formula_sum 'C33 H38 N4 O2'
_chemical_formula_weight 522.69
_space_group_IT_number 14
_symmetry_cell_setting monoclinic
_symmetry_space_group_name_Hall '-P 2ybc'
_symmetry_space_group_name_H-M 'P 1 21/c 1'
_atom_type_scat_source 'Waasmaier & Kirfel (1995)'
_cell_angle_alpha 90.000(10)
_cell_angle_beta 101.078(3)
_cell_angle_gamma 90.000(10)
_cell_formula_units_Z 4
_cell_length_a 22.9235(7)
_cell_length_b 9.9309(5)
_cell_length_c 12.8363(7)
_cell_measurement_reflns_used 11268
_cell_measurement_temperature 298
_cell_measurement_theta_max 25.2
_cell_measurement_theta_min 1
_cell_volume 2867.7(2)
_computing_data_collection 'KappaCCD Reference Manual (Nonius, 1998)'
_computing_data_reduction 'maXus (Mackay et al., 1998)'
_computing_molecular_graphics maXus
_computing_publication_material maXus
_computing_structure_refinement maXus
_computing_structure_solution maXus
_diffrn_measurement_device KappaCCD
_diffrn_measurement_method \f
_diffrn_radiation_type 'Mo K\a'
_diffrn_radiation_wavelength .71073
_diffrn_reflns_av_R_equivalents .071
_diffrn_reflns_limit_h_max 25
_diffrn_reflns_limit_h_min -25
_diffrn_reflns_limit_k_max 0
_diffrn_reflns_limit_k_min -11
_diffrn_reflns_limit_l_max 15
_diffrn_reflns_limit_l_min 0
_diffrn_reflns_number 4771
_diffrn_reflns_theta_max 24.19
_exptl_absorpt_coefficient_mu .077
_exptl_absorpt_correction_type none
_exptl_crystal_colour Colourless
_exptl_crystal_density_diffrn 1.20
_exptl_crystal_density_meas ?
_exptl_crystal_description 'thin plate'
_exptl_crystal_size_max .30
_exptl_crystal_size_mid .25
_exptl_crystal_size_min .10
_refine_diff_density_max .21
_refine_diff_density_min -.33
_refine_ls_extinction_method None
_refine_ls_goodness_of_fit_ref 1.575
_refine_ls_hydrogen_treatment noref
_refine_ls_number_parameters 352
_refine_ls_number_reflns 3640
_refine_ls_R_factor_gt .073
_refine_ls_shift/esd_mean .00065
_refine_ls_shift/su_max .0037
_refine_ls_structure_factor_coef F
_refine_ls_weighting_details 'w = 1/[\s^2^(F~o~^2^) + 0.03F~o~^2^]'
_refine_ls_weighting_scheme calc
_refine_ls_wR_factor_ref .083
_reflns_number_gt 3640
_reflns_number_total 4280
_reflns_threshold_expression refl_observed_if_I_>_1.75\s(I)
_cod_data_source_file qa0187.cif
_cod_data_source_block I
_cod_depositor_comments
;
The following automatic conversions were performed:
'_symmetry_cell_setting' value 'Monoclinic' changed to 'monoclinic'
according to '/home/saulius/struct/CIF-dictionaries/cif_core.dic'
dictionary named 'cif_core.dic' version 2.4.1 from 2010-06-29.

Automatic conversion script
Id: cif_fix_enum 1527 2010-12-29 10:47:43Z saulius 

The following automatic conversions were performed:

'_atom_site_thermal_displace_type' tag value 'Uij' was replaced with
'Uani' value 39 times.

Automatic conversion script
Id: cif_fix_values 1646 2011-03-28 12:23:43Z adriana 

The following automatic conversions were performed:

'_symmetry_cell_setting' value 'Monoclinic' changed to 'monoclinic'
according to /home/saulius/struct/CIF-dictionaries/cif_core.dic
dictionary named 'cif_core.dic' version 2.4.1 from 2010-06-29.

Automatic conversion script
Id: cif_fix_values 1715 2011-07-08 13:25:40Z adriana 

The following automatic conversions were performed:

'_exptl_crystal_density_meas' value 'none' was changed to '?' - the
value is perceived as not measured.

Automatic conversion script
Id: cif_fix_values 3008 2015-01-20 13:52:24Z robertas 

The following automatic conversions were performed:

'_refine_ls_weighting_scheme' value 'w = 1/[\s^2^(F~o~^2^) +
0.03F~o~^2^]' was changed to 'calc'. New tag
'_refine_ls_weighting_details' was created. The value of the new tag
was set to 'w = 1/[\s^2^(F~o~^2^) + 0.03F~o~^2^]'.

Automatic conversion script
Id: cif_fix_values 3143 2015-03-26 13:38:13Z robertas 
;
_cod_original_cell_volume 2867.8(4)
_cod_original_sg_symbol_H-M 'P 21/c'
_cod_database_code 2010561
_cod_database_fobs_code 2010561

loop_
_symmetry_equiv_pos_as_xyz
+X,+Y,+Z
-X,-Y,-Z
-X,+Y+1/2,-Z+1/2
+X,-Y+1/2,+Z+1/2

loop_
_atom_site_aniso_label
_atom_site_aniso_U_11
_atom_site_aniso_U_22
_atom_site_aniso_U_33
_atom_site_aniso_U_12
_atom_site_aniso_U_13
_atom_site_aniso_U_23
O1 .0658(6) .0498(6) .0274(4) -.0023(4) .0106(3) -.0036(4)
O11 .0679(6) .0630(7) .0495(6) .0118(5) .0113(4) -.0148(5)
N4 .0586(6) .0390(7) .0279(5) -.0048(5) .0122(4) -.0019(4)
C91 .0584(7) .0419(8) .0277(6) -.0044(6) .0107(5) -.0020(5)
N21 .0576(7) .0593(9) .0557(8) .0100(5) .0155(5) -.0041(6)
C5 .0790(9) .0466(8) .0263(6) -.0023(7) .0133(6) -.0025(6)
N2 .0631(7) .0467(7) .0376(7) -.0034(5) .0119(5) -.0064(5)
N7 .0544(7) .0640(9) .0512(7) -.0067(5) .0187(5) .0065(6)
C11 .0620(8) .0425(9) .0489(8) .0006(6) .0058(6) -.0059(6)
C43 .0484(7) .0560(10) .0571(9) .0074(6) .0132(6) -.0033(7)
C10 .0582(8) .0380(8) .0401(7) -.0016(6) .0116(5) -.0066(6)
C31 .0514(7) .0463(8) .0476(8) -.0008(6) .0170(5) -.0006(7)
C20 .0540(8) .0514(9) .0371(7) -.0059(6) .0088(5) .0058(6)
C8 .0553(7) .0460(8) .0407(7) .0019(6) .0152(5) -.0037(6)
C9 .0572(8) .0435(8) .0396(7) -.0051(6) .0098(5) .0005(6)
C47 .0537(8) .0590(10) .0660(10) .0070(7) .0163(7) .0097(8)
C3 .0448(7) .0436(8) .0360(7) -.0032(5) .0072(5) -.0063(6)
C41 .0513(7) .0500(9) .0437(7) .0022(6) .0107(5) -.0048(6)
C15 .0677(9) .0432(9) .0517(8) -.0082(6) .0130(6) -.0111(7)
C42 .0448(7) .0533(9) .0516(8) .0072(6) .0148(5) .0010(7)
C13 .0950(10) .0346(8) .0600(10) .0046(8) .0206(8) -.0019(7)
C45 .0700(10) .0740(10) .0560(10) .0263(9) .0000(7) .0007(9)
C12 .0840(10) .0430(9) .0541(9) .0092(7) .0037(7) -.0023(7)
C16 .0616(9) .0620(10) .0760(10) -.0038(7) -.0121(7) .0109(9)
C21 .0637(9) .0710(10) .0850(10) -.0165(8) .0161(8) -.0170(10)
C44 .0584(9) .0630(10) .0640(10) .0117(7) .0022(7) -.0105(8)
C48 .0681(9) .0620(10) .0660(10) -.0124(7) .0106(7) -.0077(8)
C14 .0840(10) .0388(9) .0750(10) -.0151(7) .0241(8) -.0113(8)
C50 .0840(10) .0700(10) .0880(10) -.0111(9) .0215(9) .0190(10)
C6 .0840(10) .0770(10) .0399(8) .0026(8) .0301(7) .0026(7)
C46 .0710(10) .0710(10) .0630(10) .0209(8) .0160(8) .0204(9)
C18 .0710(10) .0680(10) .0810(10) -.0219(8) .0037(8) -.0056(9)
C25 .0610(10) .0760(10) .0780(10) -.0078(8) .0212(8) -.0094(9)
C23 .0590(10) .095(2) .107(2) -.0220(10) .0020(9) .0170(10)
C17 .127(2) .0460(10) .0770(10) -.0002(9) .0220(10) .0041(9)
C19 .0650(10) .100(2) .0970(10) -.0102(9) .0283(9) .0290(10)
C24 .0570(10) .101(2) .1010(10) -.0030(10) .0251(8) .0070(10)
C22 .0830(10) .087(2) .130(2) -.0350(10) .0000(10) -.0240(10)
C49 .121(2) .102(2) .0710(10) .0340(10) -.0110(10) .0020(10)

loop_
_atom_site_label
_atom_site_fract_x
_atom_site_fract_y
_atom_site_fract_z
_atom_site_U_iso_or_equiv
_atom_site_thermal_displace_type
_atom_site_occupancy
O1 -.17658(4) -.18110(10) -.81897(6) .0481(5) Uani 1.00
O11 -.31419(4) .07160(10) -.72296(8) .0609(5) Uani 1.00
N4 -.16773(4) -.20420(10) -.64187(8) .0421(5) Uani 1.00
C91 -.16641(5) -.10160(10) -.72308(9) .0431(6) Uani 1.00
N21 -.36212(5) .09350(10) -.80870(10) .0580(6) Uani 1.00
C5 -.18798(6) -.1722(2) -.54480(10) .0511(7) Uani 1.00
N2 -.17360(5) -.32400(10) -.79071(9) .0496(6) Uani 1.00
N7 -.28569(5) -.15570(10) -.67058(9) .0567(6) Uani 1.00
C11 -.11917(6) -.4771(2) -.54710(10) .0522(7) Uani 1.00
C43 -.43471(6) -.0847(2) -1.03090(10) .0543(7) Uani 1.00
C10 -.16936(5) -.45240(10) -.62760(10) .0459(6) Uani 1.00
C31 -.35796(5) .0115(2) -.88370(10) .0486(7) Uani 1.00
C20 -.10415(5) -.0395(2) -.70550(10) .0480(7) Uani 1.00
C8 -.27863(6) -.0489(2) -.74370(10) .0475(7) Uani 1.00
C9 -.21548(6) .0032(2) -.72800(10) .0473(6) Uani 1.00
C47 -.39271(6) .1363(2) -1.05270(10) .0598(8) Uani 1.00
C3 -.17134(5) -.32690(10) -.69000(10) .0421(6) Uani 1.00
C41 -.30602(5) -.0815(2) -.85910(10) .0488(7) Uani 1.00
C15 -.21680(6) -.5434(2) -.64490(10) .0549(7) Uani 1.00
C42 -.39734(5) .0217(2) -.98970(10) .0501(7) Uani 1.00
C13 -.16629(8) -.6781(2) -.49560(10) .0637(9) Uani 1.00
C45 -.45790(7) .0273(2) -1.20100(10) .0680(10) Uani 1.00
C12 -.11922(7) -.5886(2) -.48280(10) .0619(8) Uani 1.00
C16 -.06649(7) -.3850(2) -.53000(10) .0692(9) Uani 1.00
C21 -.08979(7) .0783(2) -.6507(2) .0740(10) Uani 1.00
C44 -.46501(6) -.0779(2) -1.13500(10) .0632(8) Uani 1.00
C48 -.44429(7) -.2029(2) -.96360(10) .0662(9) Uani 1.00
C14 -.21390(7) -.6554(2) -.57770(10) .0663(9) Uani 1.00
C50 -.35824(8) .2580(2) -1.0101(2) .0810(10) Uani 1.00
C6 -.25360(7) -.1340(2) -.56180(10) .0664(9) Uani 1.00
C46 -.42256(7) .1352(2) -1.15800(10) .0690(10) Uani 1.00
C18 -.27030(7) -.5229(2) -.7302(2) .0750(10) Uani 1.00
C25 -.05881(7) -.1095(2) -.7393(2) .0722(9) Uani 1.00
C23 .01282(8) .0525(3) -.6606(2) .0890(10) Uani 1.00
C17 -.16610(10) -.7961(2) -.4220(2) .0840(10) Uani 1.00
C19 -.34725(8) -.1940(3) -.6727(2) .0870(10) Uani 1.00
C24 -.00100(7) -.0632(3) -.7169(2) .0870(10) Uani 1.00
C22 -.03150(10) .1238(3) -.6279(2) .1030(10) Uani 1.00
C49 -.48820(10) .0276(3) -1.3161(2) .1010(10) Uani 1.00
H5A -.16408 -.09882 -.51193 .05000 Uiso 1.00
H5B -.18098 -.25022 -.49993 .05000 Uiso 1.00
H41A -.27722 -.06507 -.90296 .05000 Uiso 1.00
H41B -.31772 -.17437 -.86466 .05000 Uiso 1.00
H12 -.08502 -.60353 -.42794 .05000 Uiso 1.00
H16A -.07359 -.31296 -.58083 .05000 Uiso .50
H16B -.03179 -.43436 -.53923 .05000 Uiso .50
H16C -.06029 -.34836 -.45953 .05000 Uiso .50
H21 -.12059 .12918 -.62781 .05000 Uiso 1.00
H44 -.49151 -.15057 -1.16080 .05000 Uiso 1.00
H48A -.42059 -.19367 -.89363 .05000 Uiso .50
H48B -.43329 -.28387 -.99583 .05000 Uiso .50
H48C -.48559 -.20717 -.95903 .05000 Uiso .50
H14 -.24670 -.71728 -.59027 .05000 Uiso 1.00
H50A -.34044 .24308 -.93704 .05000 Uiso .50
H50B -.38434 .33438 -1.01554 .05000 Uiso .50
H50C -.32764 .27468 -1.05014 .05000 Uiso .50
H6A -.25550 -.04051 -.54389 .05000 Uiso 1.00
H6B -.27130 -.18711 -.51369 .05000 Uiso 1.00
H46 -.41806 .21184 -1.20143 .05000 Uiso 1.00
H18A -.26590 -.44263 -.76960 .05000 Uiso 1.00
H18B -.30470 -.51483 -.69830 .05000 Uiso 1.00
H18C -.27490 -.59903 -.77710 .05000 Uiso 1.00
H25 -.06831 -.19088 -.77930 .05000 Uiso 1.00
H23 .05302 .08476 -.64323 .05000 Uiso 1.00
H17A -.12980 -.79617 -.37020 .05000 Uiso .50
H17B -.16900 -.87807 -.46220 .05000 Uiso .50
H17C -.19930 -.78937 -.38670 .05000 Uiso .50
H19A -.36725 -.20757 -.74476 .05000 Uiso 1.00
H19B -.36675 -.12337 -.64126 .05000 Uiso 1.00
H19C -.34845 -.27567 -.63316 .05000 Uiso 1.00
H24 .02940 -.11367 -.74151 .05000 Uiso 1.00
H22 -.02282 .20644 -.58914 .05000 Uiso 1.00
H49A -.51079 -.05370 -1.33272 .05000 Uiso 1.00
H49B -.45879 .03380 -1.35992 .05000 Uiso 1.00
H49C -.51429 .10390 -1.32912 .05000 Uiso 1.00
H50D -.37654 .30558 -.95574 .05000 Uiso .50
H48D -.47759 -.25787 -1.00093 .05000 Uiso .50
H50E -.31984 .20888 -.98694 .05000 Uiso .50
H16D -.07449 -.28716 -.51103 .05000 Uiso .50
H17D -.13170 -.85947 -.42560 .05000 Uiso .50
H48E -.4496 -.145 -.899 .050 Uiso .50
H16E -.03229 -.41166 -.46923 .05000 Uiso .50
H17E -.15670 -.75227 -.35510 .05000 Uiso .50
H50F -.35324 .33658 -1.05264 .05000 Uiso .50
H17F -.20570 -.84187 -.43710 .05000 Uiso .50
H48F -.40669 -.25477 -.96083 .05000 Uiso .50
H16F -.05109 -.37946 -.59763 .05000 Uiso .50
H9A -.20728 .05562 -.65929 .05000 Uiso 1.00
H9B -.21308 .06572 -.78909 .05000 Uiso 1.00

loop_
_geom_angle_atom_site_label_1
_geom_angle_atom_site_label_2
_geom_angle_atom_site_label_3
_geom_angle
_geom_angle_publ_flag
C91 O1 N2 109.10(10) yes
N21 O11 C8 110.6(2) yes
C91 N4 C5 121.1(2) yes
C91 N4 C3 107.90(10) yes
C5 N4 C3 125.8(2) yes
O1 C91 N4 101.8(2) yes
O1 C91 C20 109.90(10) no
O1 C91 C9 110.00(10) yes
N4 C91 C20 108.80(10) yes
N4 C91 C9 112.90(10) yes
C20 C91 C9 113.0(2) ?
O11 N21 C31 109.2(2) yes
N4 C5 C6 113.7(2) yes
O1 N2 C3 105.2(2) yes
C8 N7 C6 114.4(2) yes
C8 N7 C19 114.1(2) ?
C6 N7 C19 111.3(2) yes
C10 C11 C12 118.8(2) ?
C10 C11 C16 121.5(2) ?
C12 C11 C16 119.7(2) ?
C42 C43 C44 119.0(2) ?
C42 C43 C48 121.4(2) ?
C44 C43 C48 119.5(2) ?
C11 C10 C3 118.6(2) ?
C11 C10 C15 120.2(2) ?
C3 C10 C15 121.1(2) yes
N21 C31 C41 114.0(2) yes
N21 C31 C42 121.8(2) ?
C41 C31 C42 123.8(2) ?
C91 C20 C21 123.0(2) ?
C91 C20 C25 119.0(2) ?
C21 C20 C25 117.8(2) ?
O11 C8 N7 109.7(2) yes
O11 C8 C9 104.0(2) yes
O11 C8 C41 101.8(2) yes
N7 C8 C9 112.8(2) yes
N7 C8 C41 113.5(2) yes
C9 C8 C41 114.0(2) yes
C91 C9 C8 116.8(2) yes
C42 C47 C50 122.5(2) ?
C42 C47 C46 118.2(2) ?
C50 C47 C46 119.3(2) ?
N4 C3 N2 115.1(2) yes
N4 C3 C10 121.1(2) ?
N2 C3 C10 123.8(2) ?
C31 C41 C8 103.7(2) yes
C10 C15 C14 118.1(2) ?
C10 C15 C18 122.2(2) ?
C14 C15 C18 119.7(2) ?
C43 C42 C31 121.0(2) ?
C43 C42 C47 120.0(2) ?
C31 C42 C47 118.7(2) ?
C12 C13 C14 118.0(2) ?
C12 C13 C17 121.2(2) ?
C14 C13 C17 120.8(2) ?
C44 C45 C46 118.0(2) ?
C44 C45 C49 121.3(2) ?
C46 C45 C49 120.7(2) ?
C11 C12 C13 122.3(2) ?
C20 C21 C22 120.8(2) ?
C43 C44 C45 122.4(2) ?
C15 C14 C13 122.4(2) ?
C5 C6 N7 113.6(2) yes
C47 C46 C45 122.0(2) ?
C20 C25 C24 121.0(2) ?
C24 C23 C22 119.2(2) ?
C25 C24 C23 120.5(2) ?
C21 C22 C23 120.5(3) ?

loop_
_geom_bond_atom_site_label_1
_geom_bond_atom_site_label_2
_geom_bond_site_symmetry_1
_geom_bond_site_symmetry_2
_geom_bond_distance
_geom_bond_publ_flag
O1 C91 . . 1.443(2) yes
O1 N2 . . 1.463(2) yes
O11 N21 . . 1.414(2) yes
O11 C8 . . 1.501(2) yes
N4 C91 . . 1.461(2) yes
N4 C5 . . 1.446(2) yes
N4 C3 . . 1.362(2) yes
C91 C20 . . 1.531(2) ?
C91 C9 . . 1.525(2) yes
N21 C31 . . 1.279(2) yes
C5 C6 . . 1.526(3) yes
N2 C3 . . 1.284(2) yes
N7 C8 . . 1.446(2) yes
N7 C6 . . 1.464(2) yes
N7 C19 . . 1.457(3) no
C11 C10 . . 1.412(2) no
C11 C12 . . 1.382(3) no
C11 C16 . . 1.497(3) no
C43 C42 . . 1.398(3) no
C43 C44 . . 1.385(3) no
C43 C48 . . 1.498(3) no
C10 C3 . . 1.477(2) no
C10 C15 . . 1.399(2) no
C31 C41 . . 1.492(2) yes
C31 C42 . . 1.485(2) no
C20 C21 . . 1.372(3) no
C20 C25 . . 1.387(3) no
C8 C9 . . 1.514(2) yes
C8 C41 . . 1.527(2) yes
C47 C42 . . 1.412(3) no
C47 C50 . . 1.489(3) no
C47 C46 . . 1.393(3) no
C15 C14 . . 1.402(3) no
C15 C18 . . 1.493(3) no
C13 C12 . . 1.383(3) no
C13 C14 . . 1.382(3) no
C13 C17 . . 1.505(3) no
C45 C44 . . 1.374(3) no
C45 C46 . . 1.392(3) no
C45 C49 . . 1.507(3) no
C21 C22 . . 1.387(3) no
C25 C24 . . 1.380(3) no
C23 C24 . . 1.361(4) no
C23 C22 . . 1.370(4) no
